data_7220525
loop_
_publ_author_name
'Ingram, Conrad W.'
'Kibakaya, Geoffrey'
'Bacsa, John'
'Mathis,II, Stephan R.'
'Holder, Alvin A.'
'Rambaran, Varma H.'
'Dennis, Brandon'
'Castaneda, Esmeralda'
'Robbins, Julianne S.'
'John Zhang, Z.'

_publ_section_title
;
 Complex three-dimensional lanthanide metal--organic frameworks with
 variable coordination spheres based on pyrazine-2,3,5,6-tetracarboxylate
;
_journal_issue 29
_journal_name_full CrystEngComm
_journal_page_first 5377
_journal_paper_doi 10.1039/C4CE02564D
_journal_volume 17
_journal_year 2015
_chemical_formula_moiety 'C24 H22 N6 O35 Tb4, 10(H2 O)'
_chemical_formula_sum 'C24 H42 N6 O45 Tb4'
_chemical_formula_weight 1770.31
_chemical_name_systematic
;
 ?
;
_space_group_crystal_system triclinic
_space_group_IT_number 2
_space_group_name_Hall '-P 1'
_space_group_name_H-M_alt 'P -1'
_symmetry_space_group_name_Hall '-P 1'
_symmetry_space_group_name_H-M 'P -1'
_atom_sites_solution_hydrogens difmap
_atom_sites_solution_primary direct
_audit_creation_date 2014-11-04
_audit_creation_method
;
Olex2 1.2-beta
(compiled 2014.11.03 svn.r3071 for OlexSys, GUI svn.r4932)
;
_audit_update_record
;
2015-04-30 deposited with the CCDC.
2015-05-19 downloaded from the CCDC.
;
_cell_angle_alpha 88.568(3)
_cell_angle_beta 86.325(4)
_cell_angle_gamma 81.382(3)
_cell_formula_units_Z 2
_cell_length_a 8.5627(15)
_cell_length_b 14.078(3)
_cell_length_c 20.297(4)
_cell_measurement_reflns_used 2805
_cell_measurement_temperature 110(2)
_cell_measurement_theta_max 30.395
_cell_measurement_theta_min 2.410
_cell_volume 2413.8(8)
_computing_cell_refinement 'SAINT v8.27A (Bruker, 2012)'
_computing_data_collection 'APEX2 v2013.2-4 (Bruker, 2013)'
_computing_data_reduction 'SAINT v8.32B (Bruker, 2013)'
_computing_molecular_graphics 'Olex2 (Dolomanov et al., 2009)'
_computing_publication_material 'Olex2 (Dolomanov et al., 2009)'
_computing_structure_refinement 'ShelXL (Sheldrick, 2008)'
_computing_structure_solution 'ShelXS (Sheldrick, 2008)'
_diffrn_ambient_temperature 110(2)
_diffrn_detector_area_resol_mean 512
_diffrn_measured_fraction_theta_full 0.991
_diffrn_measured_fraction_theta_max 0.990
_diffrn_measurement_device_type 'Bruker APEX-II CCD'
_diffrn_measurement_method '\f and \w scans'
_diffrn_radiation_monochromator graphite
_diffrn_radiation_type MoK\a
_diffrn_radiation_wavelength 0.71073
_diffrn_reflns_av_R_equivalents 0.1810
_diffrn_reflns_av_unetI/netI 1.0164
_diffrn_reflns_laue_measured_fraction_full 0.991
_diffrn_reflns_laue_measured_fraction_max 0.990
_diffrn_reflns_limit_h_max 10
_diffrn_reflns_limit_h_min -10
_diffrn_reflns_limit_k_max 17
_diffrn_reflns_limit_k_min -17
_diffrn_reflns_limit_l_max 25
_diffrn_reflns_limit_l_min -25
_diffrn_reflns_number 19021
_diffrn_reflns_point_group_measured_fraction_full 0.991
_diffrn_reflns_point_group_measured_fraction_max 0.990
_diffrn_reflns_theta_full 26.000
_diffrn_reflns_theta_max 26.732
_diffrn_reflns_theta_min 1.463
_diffrn_source 'fine-focus sealed tube'
_diffrn_source_current 30
_diffrn_source_voltage 45
_diffrn_standards_number 0
_exptl_absorpt_coefficient_mu 5.923
_exptl_absorpt_correction_T_max 0.746039
_exptl_absorpt_correction_T_min 0.458887
_exptl_absorpt_correction_type multi-scan
_exptl_absorpt_process_details
;
 TWINABS-2012/1 (Bruker,2012) was used for absorption correction.
 
For component 1:
 wR2(int) was 0.0676 before and 0.0360 after correction.
 The Ratio of minimum to maximum transmission not present.
 The \l/2 correction factor is Not present
 
For component 2:
 wR2(int) was 0.0819 before and 0.0395 after correction.
 The Ratio of minimum to maximum transmission is 0.62.
 The \l/2 correction factor is Not present

Final HKLF 4 output contains 19279 reflections, Rint = 0.0404
 (4727 with I > 3sig(I), Rint = 0.0329)
;
_exptl_crystal_colour colourless
_exptl_crystal_colour_primary colourless
_exptl_crystal_density_diffrn 2.436
_exptl_crystal_description needle
_exptl_crystal_F_000 1696
_exptl_crystal_size_max 0.833
_exptl_crystal_size_mid 0.106
_exptl_crystal_size_min 0.032
_refine_diff_density_max 4.694
_refine_diff_density_min -4.535
_refine_diff_density_rms 0.606
_refine_ls_extinction_method none
_refine_ls_goodness_of_fit_ref 0.971
_refine_ls_hydrogen_treatment mixed
_refine_ls_matrix_type full
_refine_ls_number_parameters 787
_refine_ls_number_reflns 10146
_refine_ls_number_restraints 874
_refine_ls_restrained_S_all 1.050
_refine_ls_R_factor_all 0.2457
_refine_ls_R_factor_gt 0.1347
_refine_ls_shift/su_max 0.004
_refine_ls_shift/su_mean 0.002
_refine_ls_structure_factor_coef Fsqd
_refine_ls_weighting_details 'w=1/[\s^2^(Fo^2^)+(0.1177P)^2^] where P=(Fo^2^+2Fc^2^)/3'
_refine_ls_weighting_scheme calc
_refine_ls_wR_factor_gt 0.2557
_refine_ls_wR_factor_ref 0.2983
_reflns_Friedel_coverage 0.000
_reflns_number_gt 3676
_reflns_number_total 10146
_reflns_threshold_expression 'I > 2\s(I)'
_cod_data_source_file c4ce02564d2.cif
_cod_data_source_block b420
_cod_depositor_comments 'Adding full bibliography for 7220524--7220525.cif.'
_cod_original_cell_volume 2413.9(7)
_cod_database_code 7220525
_shelxl_version_number 2013-4
_shelx_space_group_comment
;
The symmetry employed for this shelxl refinement is uniquely defined
by the following loop, which should always be used as a source of
symmetry information in preference to the above space-group names.
They are only intended as comments.
;
_shelx_estimated_absorpt_t_max 0.833
_shelx_estimated_absorpt_t_min 0.083
_olex2_refinement_description
;
1. Fixed Uiso
 At 1.5 times of:
  All O(H) groups, All O(H,H) groups
2. Restrained distances
 O6_$2-H2WB
 1.7 with sigma of 0.01
 O16W-H1WB
 1.7 with sigma of 0.02
 O6_$5-H5WB
 1.9 with sigma of 0.02
 O18W-H6WB
 1.685 with sigma of 0.02
 O11_$6-H6WA
 1.8 with sigma of 0.02
 O23_$8-H7WB
 1.9 with sigma of 0.02
 O10W_$1-H3WA
 1.7 with sigma of 0.02
 H5WA-O10_$5
 1.9 with sigma of 0.02
 H5WB-O6_$5
 1.9 with sigma of 0.02
 H5WB-O5W
 0.995 with sigma of 0.005
 O6_$5-H5WB
 2.1 with sigma of 0.02
 O21W-H21B = O21W-H21A
 0.985 with sigma of 0.005
 H21B-H21A
 1.555 with sigma of 0.005
 O20_$9-H9WB
 1.923 with sigma of 0.003
 O18_$8-H9WA
 1.85 with sigma of 0.02
 H1WA-O12W_$4
 1.7 with sigma of 0.02
 O14_$6-H10A = O12W_$4-H10B
 1.8 with sigma of 0.02
 O12W_$4-H10B = O14_$6-H10A
 1.9 with sigma of 0.02
 O9W-H9WB = O9W-H9WA = O10W-H10A = O10W-H10B
 0.985 with sigma of 0.005
 H9WB-H9WA = H10A-H10B
 1.548 with sigma of 0.01
 O5W-H5WB = O5W-H5WA = O6W-H6WB = O6W-H6WA = O7W-H7WA = O7W-H7WB = O8W-H8WA =
 O8W-H8WB
 0.975 with sigma of 0.005
 O12-H8WB = H8WA-O7_$6
 1.9 with sigma of 0.02
 O22_$3-H4WB = O19W_$4-H4WA
 1.7 with sigma of 0.02
 O4W_$7-H7WA
 1.9 with sigma of 0.02
 O1W-H1WA = O1W-H1WB = O2W-H2WA = O3W-H3WB = O3W-H3WA = O4W-H4WB = O4W-H4WA
 0.975 with sigma of 0.004
 H1WB-H1WA = H2WA-H2WB = H3WB-H3WA = H4WB-H4WA = H5WB-H5WA = H6WB-H6WA = H7WB-
 H7WA = H8WA-H8WB
 1.548 with sigma of 0.007
3. Uiso/Uaniso restraints and constraints
Uanis(C12) \\sim Ueq: with sigma of 0.01 and sigma for terminal atoms of 0.01
Uanis(N3) \\sim Ueq: with sigma of 0.005 and sigma for terminal atoms of 0.005
Uanis(C11) \\sim Ueq: with sigma of 0.005 and sigma for terminal atoms of 0.005
Uanis(C5) \\sim Ueq, Uanis(C6) \\sim Ueq, Uanis(O7) \\sim Ueq, Uanis(O8) \\sim
Ueq, Uanis(C7) \\sim Ueq, Uanis(N5) \\sim Ueq, Uanis(C11) \\sim Ueq, Uanis(N6)
\\sim Ueq, Uanis(C9) \\sim Ueq, Uanis(O11) \\sim Ueq, Uanis(O12) \\sim Ueq,
Uanis(C8) \\sim Ueq, Uanis(C10) \\sim Ueq, Uanis(C12) \\sim Ueq, Uanis(O5)
\\sim Ueq, Uanis(O6) \\sim Ueq, Uanis(O9) \\sim Ueq, Uanis(O10) \\sim Ueq: with
sigma of 0.002 and sigma for terminal atoms of 0.002
Uanis(C15) \\sim Ueq, Uanis(C13) \\sim Ueq, Uanis(C14) \\sim Ueq, Uanis(O13)
\\sim Ueq, Uanis(O14) \\sim Ueq, Uanis(N2) \\sim Ueq, Uanis(C16) \\sim Ueq,
Uanis(O15) \\sim Ueq, Uanis(O16) \\sim Ueq: with sigma of 0.005 and sigma for
terminal atoms of 0.005
Uanis(O21) \\sim Ueq, Uanis(C17) \\sim Ueq, Uanis(C18) \\sim Ueq, Uanis(O17)
\\sim Ueq, Uanis(O18) \\sim Ueq, Uanis(C19) \\sim Ueq, Uanis(N4) \\sim Ueq,
Uanis(C24) \\sim Ueq, Uanis(N3) \\sim Ueq, Uanis(C21) \\sim Ueq, Uanis(O20)
\\sim Ueq, Uanis(O19) \\sim Ueq, Uanis(C20) \\sim Ueq, Uanis(C22) \\sim Ueq,
Uanis(C23) \\sim Ueq, Uanis(O23) \\sim Ueq, Uanis(O24) \\sim Ueq, Uanis(O22)
\\sim Ueq: with sigma of 0.005 and sigma for terminal atoms of 0.005
Uanis(C1) \\sim Ueq, Uanis(C2) \\sim Ueq, Uanis(O1) \\sim Ueq, Uanis(O2) \\sim
Ueq, Uanis(C3) \\sim Ueq, Uanis(N1) \\sim Ueq, Uanis(C4) \\sim Ueq, Uanis(O3)
\\sim Ueq, Uanis(O4) \\sim Ueq: with sigma of 0.005 and sigma for terminal
atoms of 0.005
Uanis(O1W) \\sim Ueq: with sigma of 0.003 and sigma for terminal atoms of 0.006
Uanis(O1W) \\sim Ueq, Uanis(O8W) \\sim Ueq, Uanis(O21W) \\sim Ueq, Uanis(O2W)
\\sim Ueq, Uanis(O3W) \\sim Ueq, Uanis(O19W) \\sim Ueq, Uanis(O7W) \\sim Ueq,
Uanis(O18W) \\sim Ueq, Uanis(O11W) \\sim Ueq, Uanis(O12W) \\sim Ueq, Uanis(O9W)
\\sim Ueq, Uanis(O4W) \\sim Ueq, Uanis(O17W) \\sim Ueq, Uanis(O15W) \\sim Ueq,
Uanis(O20W) \\sim Ueq, Uanis(O10W) \\sim Ueq, Uanis(O13W) \\sim Ueq,
Uanis(O14W) \\sim Ueq, Uanis(O16W) \\sim Ueq, Uanis(O5W) \\sim Ueq, Uanis(O6W)
\\sim Ueq: with sigma of 0.004 and sigma for terminal atoms of 0.008
Uanis(C20) = Uanis(C23)
4. Rigid body (RIGU) restrains
 O3, C4, O4, C3
 with sigma for 1-2 distances of 0.002 and sigma for 1-3 distances of 0.002
 O6, O5, C10, C9
 with sigma for 1-2 distances of 0.002 and sigma for 1-3 distances of 0.002
 C9, N5, C8, C12, N6, C7, C6
 with sigma for 1-2 distances of 0.002 and sigma for 1-3 distances of 0.002
 C8, C12, O9, O10
 with sigma for 1-2 distances of 0.001 and sigma for 1-3 distances of 0.001
 O9, C12, O10, C8
 with sigma for 1-2 distances of 0.002 and sigma for 1-3 distances of 0.002
 C7, C11, O12
 with sigma for 1-2 distances of 0.002 and sigma for 1-3 distances of 0.002
 N2, C13, C14, O13, O14, C15, C16, O15, O16
 with sigma for 1-2 distances of 0.001 and sigma for 1-3 distances of 0.001
 O2, C1, C2, O1, C3, N1, C4, O3, O4
 with sigma for 1-2 distances of 0.001 and sigma for 1-3 distances of 0.001
 N2, C13, C14, O13, O14, C15, C16, O15, O16
 with sigma for 1-2 distances of 0.001 and sigma for 1-3 distances of 0.001
 C7, C5, C6, O7, O8, N5, C11, N6, C9, O11, O12, C8, C10, C12, O5, O6, O9, O10
 with sigma for 1-2 distances of 0.001 and sigma for 1-3 distances of 0.001
 O21, C23, C20, N3, C19, C18, N4, C21
 with sigma for 1-2 distances of 0.002 and sigma for 1-3 distances of 0.002
 O19, C17, C18, O17, O18, C19, N4, C24, N3, C21, O20, C20, C22, C23, O23, O24,
 O22, O21
 with sigma for 1-2 distances of 0.001 and sigma for 1-3 distances of 0.001
 O1W, Tb2
 with sigma for 1-2 distances of 0.002 and sigma for 1-3 distances of 0.002
 Tb2, O4W
 with sigma for 1-2 distances of 0.002 and sigma for 1-3 distances of 0.002
5.a Free rotating group:
 O15W(H15A,H15B), O16W(H16A,H16B), O19W(H19A,H19B), O17W(H17A,H17B), O18W(H18A,
 H18B), O14W(H14W)
5.b Rotating group:
 O20W(H20A,H20B), O21W(H21A,H21B)
;
_olex2_diffrn_ambient_temperature_device 'Oxford Cryosystems'
_olex2_exptl_crystal_mounting_method 'The crystal was mounted on a loop with paratone oil'
_olex2_submission_original_sample_id B420
_olex2_submission_special_instructions 'No special instructions were received'

loop_
_space_group_symop_operation_xyz
'x, y, z'
'-x, -y, -z'

loop_
_atom_site_aniso_label
_atom_site_aniso_U_11
_atom_site_aniso_U_22
_atom_site_aniso_U_33
_atom_site_aniso_U_23
_atom_site_aniso_U_13
_atom_site_aniso_U_12
Tb1 0.0075(4) 0.0145(4) 0.0059(5) 0.0003(4) -0.0003(4) -0.0010(3)
Tb2 0.0186(5) 0.0145(4) 0.0060(5) 0.0013(4) 0.0026(5) -0.0039(4)
Tb3 0.0079(4) 0.0158(4) 0.0070(5) 0.0009(4) -0.0015(4) -0.0037(3)
Tb4 0.0178(5) 0.0203(5) 0.0169(5) 0.0014(5) -0.0028(5) -0.0047(4)
O1 0.008(2) 0.0098(9) 0.009(2) 0.0006(9) -0.0018(18) -0.0029(9)
O1W 0.020(4) 0.018(4) 0.019(4) 0.007(4) -0.003(4) 0.006(3)
O2 0.0096(16) 0.0092(13) 0.0079(12) -0.0002(10) -0.0018(11) -0.0026(10)
O2W 0.036(5) 0.037(5) 0.021(5) -0.006(5) 0.000(5) -0.015(4)
O3 0.016(2) 0.0144(19) 0.0103(10) 0.0009(9) 0.0003(10) 0.0011(16)
O3W 0.026(5) 0.032(5) 0.020(5) -0.006(5) 0.001(5) -0.018(4)
O4 0.0104(18) 0.0114(10) 0.011(2) 0.0006(9) -0.0008(14) -0.0028(10)
O4W 0.049(6) 0.050(6) 0.039(6) -0.006(5) -0.003(5) 0.002(5)
O5 0.0153(8) 0.0156(15) 0.0154(16) -0.0007(12) -0.0007(8) -0.0026(8)
O5W 0.033(5) 0.031(5) 0.027(6) -0.001(5) 0.000(5) -0.001(4)
O6 0.0171(9) 0.0200(14) 0.0181(12) -0.0018(10) -0.0019(8) -0.0037(8)
O6W 0.031(5) 0.028(5) 0.030(6) -0.005(5) 0.000(5) 0.001(4)
O7 0.0116(9) 0.0111(14) 0.0115(13) 0.0003(10) -0.0013(8) -0.0027(8)
O7W 0.022(5) 0.016(5) 0.014(5) 0.005(4) 0.002(4) -0.002(4)
O8 0.0135(14) 0.0135(11) 0.0137(10) -0.0005(8) -0.0012(8) -0.0016(9)
O8W 0.018(5) 0.024(5) 0.025(5) -0.008(4) 0.004(4) -0.008(4)
O9 0.0123(13) 0.0123(10) 0.0124(12) -0.0008(8) -0.0010(9) -0.0018(8)
O9W 0.021(5) 0.018(5) 0.024(5) 0.007(4) -0.004(5) -0.003(4)
O10 0.0117(12) 0.0118(13) 0.0121(10) -0.0011(8) -0.0001(8) -0.0013(9)
O11 0.0118(14) 0.0121(9) 0.0118(14) -0.0003(8) -0.0012(11) -0.0015(8)
O12 0.0147(13) 0.0150(15) 0.0137(9) -0.0005(8) -0.0002(8) -0.0032(10)
O13 0.016(2) 0.0166(15) 0.0152(11) -0.0009(10) 0.0028(11) -0.0052(13)
O14 0.016(2) 0.0144(9) 0.012(2) 0.0020(9) 0.0003(15) -0.0040(9)
O15 0.0097(19) 0.0096(9) 0.010(2) 0.0006(8) -0.0004(15) -0.0027(8)
O16 0.021(3) 0.0129(15) 0.0109(10) 0.0010(9) -0.0011(10) -0.0086(13)
O17 0.023(2) 0.021(2) 0.0208(10) -0.0001(9) -0.0045(9) -0.0022(16)
O18 0.0198(15) 0.0193(11) 0.0194(19) 0.0003(10) -0.0007(12) -0.0060(9)
O19 0.0128(11) 0.0145(14) 0.0110(19) -0.0003(12) -0.0022(10) -0.0031(9)
O20 0.013(2) 0.0146(12) 0.0131(13) 0.0000(10) -0.0003(11) -0.0022(11)
O20W 0.024(5) 0.026(5) 0.025(5) -0.007(5) -0.002(5) -0.001(4)
O21 0.0135(9) 0.0188(18) 0.016(3) 0.0026(16) -0.0026(9) -0.0045(8)
O21W 0.039(6) 0.037(6) 0.025(6) -0.001(5) -0.011(5) 0.006(4)
O22 0.0131(10) 0.016(2) 0.0155(18) 0.0015(15) -0.0021(9) -0.0037(9)
O23 0.0164(16) 0.0225(18) 0.0183(11) -0.0017(10) -0.0027(9) -0.0045(12)
O24 0.0159(17) 0.0167(14) 0.0144(15) 0.0023(11) -0.0018(12) -0.0025(12)
N1 0.010(3) 0.0107(17) 0.0091(11) 0.0000(9) -0.0013(10) -0.0032(14)
N2 0.0099(16) 0.0106(18) 0.0114(8) 0.0014(7) -0.0007(7) -0.0011(12)
N3 0.0130(9) 0.0107(12) 0.0110(12) -0.0044(9) -0.0013(7) -0.0022(7)
N4 0.0137(10) 0.0173(11) 0.0178(12) 0.0020(9) -0.0020(8) -0.0041(7)
N5 0.0128(9) 0.0132(9) 0.0135(11) 0.0000(7) -0.0008(7) -0.0020(6)
N6 0.0120(8) 0.0122(9) 0.0115(11) 0.0011(7) -0.0008(7) -0.0025(6)
C1 0.0102(12) 0.0098(9) 0.0086(11) 0.0004(7) -0.0016(9) -0.0026(7)
C2 0.0123(12) 0.0119(10) 0.0101(10) 0.0010(7) 0.0000(8) -0.0011(8)
C3 0.0097(16) 0.0099(10) 0.0091(11) -0.0007(8) -0.0021(9) -0.0036(9)
C4 0.0108(17) 0.0115(10) 0.0100(9) 0.0005(7) -0.0010(8) -0.0024(9)
C5 0.0122(8) 0.0121(10) 0.0124(9) 0.0007(7) -0.0007(6) -0.0021(6)
C6 0.0122(7) 0.0127(9) 0.0128(10) 0.0004(7) -0.0009(6) -0.0021(5)
C7 0.0121(7) 0.0120(8) 0.0121(10) 0.0006(7) -0.0009(6) -0.0022(5)
C8 0.0132(7) 0.0135(9) 0.0135(10) -0.0002(7) -0.0012(6) -0.0027(5)
C9 0.0134(7) 0.0143(9) 0.0136(10) 0.0003(7) -0.0009(6) -0.0027(6)
C10 0.0153(8) 0.0153(10) 0.0149(11) -0.0007(8) -0.0005(6) -0.0025(6)
O10W 0.034(5) 0.038(5) 0.032(6) -0.004(5) -0.003(5) -0.009(4)
C11 0.0130(11) 0.0127(8) 0.0132(9) -0.0001(6) -0.0009(7) -0.0021(7)
C12 0.0129(8) 0.0129(9) 0.0134(9) -0.0002(7) -0.0013(6) -0.0022(6)
C13 0.0144(14) 0.0144(10) 0.0129(10) 0.0013(7) 0.0010(9) -0.0036(8)
C14 0.0108(15) 0.0109(14) 0.0113(8) 0.0014(7) -0.0008(8) -0.0006(10)
C15 0.0088(16) 0.0096(14) 0.0109(8) 0.0009(7) -0.0017(8) -0.0014(11)
C16 0.0076(19) 0.0095(9) 0.0110(8) 0.0010(6) -0.0011(8) -0.0020(8)
C17 0.0152(14) 0.0168(10) 0.0188(9) 0.0012(7) -0.0015(8) -0.0030(8)
C18 0.0138(8) 0.0165(10) 0.0180(11) 0.0004(8) -0.0023(6) -0.0035(6)
C19 0.0131(7) 0.0119(11) 0.0123(12) -0.0031(8) -0.0013(6) -0.0020(6)
C20 0.0129(6) 0.0125(9) 0.0115(11) -0.0024(8) -0.0011(5) -0.0028(5)
C21 0.0137(7) 0.0150(10) 0.0151(12) -0.0003(8) -0.0014(6) -0.0038(6)
C22 0.0139(9) 0.0172(13) 0.0161(11) 0.0010(8) -0.0015(7) -0.0038(8)
C23 0.0129(6) 0.0125(9) 0.0115(11) -0.0024(8) -0.0011(5) -0.0028(5)
C24 0.0129(9) 0.0132(11) 0.0119(12) -0.0013(9) -0.0009(7) -0.0026(7)
O11W 0.055(6) 0.048(6) 0.067(6) -0.001(5) -0.010(5) -0.020(5)
O12W 0.027(5) 0.019(5) 0.017(5) -0.009(4) -0.003(5) -0.005(4)
O13W 0.061(6) 0.053(6) 0.051(6) 0.000(5) -0.005(5) -0.014(5)
O14W 0.042(6) 0.044(6) 0.047(6) -0.001(5) -0.005(5) -0.002(5)
O15W 0.024(5) 0.029(5) 0.021(5) -0.003(5) 0.009(5) -0.004(4)
O16W 0.042(6) 0.043(6) 0.038(6) -0.002(5) 0.007(5) -0.005(5)
O17W 0.064(6) 0.064(6) 0.064(6) -0.005(5) -0.007(5) -0.010(5)
O18W 0.063(6) 0.061(6) 0.059(6) -0.010(5) -0.005(5) -0.014(5)
O19W 0.036(5) 0.035(5) 0.032(6) 0.010(5) -0.003(5) -0.004(4)

loop_
_atom_site_label
_atom_site_type_symbol
_atom_site_thermal_displace_type
_atom_site_fract_x
_atom_site_fract_y
_atom_site_fract_z
_atom_site_occupancy
_atom_site_U_iso_or_equiv
_atom_site_calc_flag
_atom_site_refinement_flags
Tb1 Tb Uani 1.27365(10) 0.76272(6) -0.01904(4) 1.000 0.0094(3) d .
Tb2 Tb Uani 1.23516(11) 0.48561(6) 0.24797(5) 1.000 0.0131(3) d U
Tb3 Tb Uani 0.11784(10) 0.76033(6) 0.51433(4) 1.000 0.0100(3) d .
Tb4 Tb Uani 0.21131(11) 1.02985(7) 0.24113(5) 1.000 0.0181(3) d .
O1 O Uani 1.2127(12) 0.6751(8) 0.0792(6) 1.000 0.0087(10) d U
O1W O Uani 1.0180(5) 0.6144(3) 0.2640(2) 1.000 0.020(2) d DU
O2 O Uani 1.1900(13) 0.5422(8) 0.1358(6) 1.000 0.0087(8) d U
O2W O Uani 1.1058(5) 0.3738(7) 0.1967(5) 1.000 0.030(3) d DU
O3 O Uani 1.4401(14) 0.4175(8) 0.1752(6) 1.000 0.0140(10) d U
O3W O Uani 1.4023(5) 0.6017(3) 0.23428(19) 1.000 0.025(3) d DU
O4 O Uani 1.5895(13) 0.3113(8) 0.1140(6) 1.000 0.0108(10) d U
O4W O Uani 1.3632(5) 0.3452(5) 0.30550(16) 1.000 0.047(3) d DU
O5 O Uani 1.0642(13) 0.6884(8) -0.0567(6) 1.000 0.0154(8) d U
O5W O Uani 0.3417(5) 1.1520(3) 0.1720(2) 1.000 0.031(3) d DU
O6 O Uani 0.8079(12) 0.6998(6) -0.0799(3) 1.000 0.0182(7) d DU
O6W O Uani 0.0233(6) 1.1622(5) 0.1925(2) 1.000 0.030(3) d DU
O7 O Uani 1.2552(12) 0.8911(8) 0.0647(5) 1.000 0.0113(7) d DU
O7W O Uani 0.1990(7) 1.1754(3) 0.3102(2) 1.000 0.018(3) d DU
O8 O Uani 1.1114(13) 0.9897(8) 0.1364(6) 1.000 0.0136(7) d U
O8W O Uani 0.4340(5) 0.9470(4) 0.1698(2) 1.000 0.022(3) d DU
O9 O Uani 0.5256(13) 0.7466(8) 0.0292(6) 1.000 0.0123(7) d U
O9W O Uani 0.1446(4) 0.8831(4) 0.5906(3) 1.000 0.021(3) d DU
O10 O Uani 0.5000(13) 0.8557(8) -0.0507(5) 1.000 0.0119(7) d DU
O11 O Uani 0.8287(12) 1.1193(8) 0.0947(5) 1.000 0.0119(7) d DU
O12 O Uani 0.6984(11) 1.0365(8) 0.1743(6) 1.000 0.0144(7) d DU
O13 O Uani 1.2739(13) 0.5362(8) 0.3557(6) 1.000 0.0158(9) d U
O14 O Uani 1.2240(11) 0.6641(8) 0.4177(5) 1.000 0.0140(10) d DU
O15 O Uani 1.0281(13) 0.6816(8) 0.6137(6) 1.000 0.0097(10) d U
O16 O Uani 0.9553(13) 0.5623(8) 0.6752(6) 1.000 0.0143(12) d U
O17 O Uani 0.4573(15) 1.0075(9) 0.2913(7) 1.000 0.0216(10) d U
O18 O Uani 0.5598(11) 1.0918(9) 0.3667(6) 1.000 0.0192(9) d DU
O19 O Uani 0.0769(13) 0.8857(8) 0.4325(6) 1.000 0.0126(9) d U
O20 O Uani 0.1486(4) 0.9997(4) 0.3633(4) 1.000 0.0136(9) d DU
O20W O Uani 0.2184(14) 0.8613(9) 0.2567(7) 1.000 0.025(3) d U
O21 O Uani 0.3649(13) 0.6933(8) 0.5571(6) 1.000 0.0159(12) d U
O21W O Uani -0.0564(16) 1.0068(10) 0.2623(7) 1.000 0.035(3) d DU
O22 O Uani 0.6205(13) 0.6827(8) 0.5668(5) 1.000 0.0147(10) d DU
O23 O Uani 0.8458(14) 0.8422(9) 0.5458(5) 1.000 0.0188(9) d DU
O24 O Uani 0.8731(13) 0.7403(8) 0.4592(6) 1.000 0.0157(9) d U
N1 N Uani 1.4004(16) 0.5856(10) -0.0120(7) 1.000 0.0097(12) d U
N2 N Uani 1.0721(16) 0.5743(10) 0.5083(7) 1.000 0.0107(8) d U
N3 N Uani 0.3568(16) 0.8329(10) 0.4723(7) 1.000 0.0114(6) d U
N4 N Uani 0.6228(17) 0.9157(10) 0.4311(8) 1.000 0.0161(6) d U
N5 N Uani 0.9996(16) 0.8360(10) 0.0229(8) 1.000 0.0132(6) d U
N6 N Uani 0.6946(16) 0.9241(10) 0.0565(7) 1.000 0.0119(5) d U
C1 C Uani 1.2521(19) 0.5866(12) 0.0915(9) 1.000 0.0094(6) d U
C2 C Uani 1.390(2) 0.5374(12) 0.0464(9) 1.000 0.0116(6) d U
C3 C Uani 1.4921(19) 0.4539(12) 0.0608(9) 1.000 0.0093(7) d U
C4 C Uani 1.507(2) 0.3886(12) 0.1216(9) 1.000 0.0107(7) d U
C5 C Uani 1.130(2) 0.9327(12) 0.0909(9) 1.000 0.0122(5) d U
C6 C Uani 0.976(2) 0.9124(12) 0.0629(9) 1.000 0.0126(5) d U
C7 C Uani 0.822(2) 0.9547(12) 0.0760(9) 1.000 0.0120(5) d U
C8 C Uani 0.721(2) 0.8492(12) 0.0163(9) 1.000 0.0133(5) d U
C9 C Uani 0.865(2) 0.8025(13) -0.0031(9) 1.000 0.0137(5) d U
C10 C Uani 0.921(2) 0.7191(13) -0.0480(10) 1.000 0.0152(6) d U
O10W O Uani 0.4514(5) 0.7269(5) 0.3261(3) 1.000 0.034(3) d DU
C11 C Uani 0.779(2) 1.0443(12) 0.1203(9) 1.000 0.0129(5) d U
C12 C Uani 0.574(2) 0.8138(12) -0.0027(9) 1.000 0.0130(5) d U
C13 C Uani 1.204(2) 0.5812(13) 0.4019(9) 1.000 0.0139(7) d U
C14 C Uani 1.088(2) 0.5383(12) 0.4530(9) 1.000 0.0111(7) d U
C15 C Uani 0.9801(19) 0.5477(12) 0.5580(9) 1.000 0.0097(8) d U
C16 C Uani 0.9860(19) 0.6016(12) 0.6223(9) 1.000 0.0093(7) d U
C17 C Uani 0.491(2) 1.0231(13) 0.3533(10) 1.000 0.0169(6) d U
C18 C Uani 0.478(2) 0.9440(13) 0.4065(10) 1.000 0.0159(6) d U
C19 C Uani 0.346(2) 0.9022(12) 0.4272(9) 1.000 0.0124(6) d U
C20 C Uani 0.498(2) 0.8001(12) 0.4949(9) 1.000 0.0122(5) d U
C21 C Uani 0.626(2) 0.8395(13) 0.4747(10) 1.000 0.0144(6) d U
C22 C Uani 0.788(2) 0.8068(13) 0.4976(10) 1.000 0.0156(6) d U
C23 C Uani 0.497(2) 0.7170(12) 0.5439(9) 1.000 0.0122(5) d U
C24 C Uani 0.177(2) 0.9332(12) 0.4023(9) 1.000 0.0126(6) d U
O11W O Uani -0.3822(19) 1.4910(11) 0.3872(9) 1.000 0.055(3) d U
O12W O Uani -0.2338(9) 1.6472(8) 0.3567(5) 1.000 0.021(3) d DU
O13W O Uani 0.8873(19) 0.8387(12) 0.3180(9) 1.000 0.054(3) d U
O14W O Uani 0.7093(17) 0.7929(11) 0.2103(8) 1.000 0.045(3) d U
O15W O Uani 0.6229(14) 0.6356(10) 0.1395(7) 1.000 0.025(3) d U
O16W O Uani 1.0338(17) 0.7655(9) 0.1840(6) 1.000 0.042(3) d DU
O17W O Uani 0.877(2) 0.5079(12) 0.0924(9) 1.000 0.064(3) d U
O18W O Uani -0.1488(18) 1.3001(9) 0.2613(8) 1.000 0.060(3) d DU
O19W O Uani 0.5981(14) 1.2166(8) 0.2587(7) 1.000 0.035(3) d DU
H3WA H Uiso 1.4202(12) 0.6481(3) 0.2668(2) 1.000 0.03 d D
H9WA H Uiso 0.2344(5) 0.9074(7) 0.6091(5) 1.000 0.0320 d RD
H9WB H Uiso 0.0514(3) 0.9271(4) 0.6083(4) 1.000 0.0320 d RD
H1WA H Uiso 0.9301(5) 0.6253(8) 0.2975(2) 1.000 0.0300 d RD
H1WB H Uiso 1.0219(13) 0.6770(3) 0.2429(3) 1.000 0.0300 d RD
H2WA H Uiso 1.0015(4) 0.3615(9) 0.2138(3) 1.000 0.0450 d RD
H2WB H Uiso 1.1167(12) 0.3538(15) 0.1516(3) 1.000 0.0450 d RD
H3WB H Uiso 1.4959(5) 0.5957(10) 0.2038(2) 1.000 0.0370 d RD
H4WA H Uiso 1.4544(6) 0.3088(6) 0.2817(3) 1.000 0.0700 d RD
H4WB H Uiso 1.3926(12) 0.3459(12) 0.35109(16) 1.000 0.0700 d RD
H5WA H Uiso 0.4293(6) 1.1261(6) 0.1413(3) 1.000 0.0470 d RD
H5WB H Uiso 0.2812(6) 1.2038(3) 0.1463(3) 1.000 0.0470 d RD
H6WA H Uiso -0.0504(7) 1.1521(7) 0.1594(2) 1.000 0.0450 d RD
H6WB H Uiso -0.0404(11) 1.2024(5) 0.2257(2) 1.000 0.0450 d RD
H7WA H Uiso 0.2540(8) 1.2318(3) 0.3069(5) 1.000 0.0270 d RD
H7WB H Uiso 0.1797(15) 1.1651(7) 0.3577(2) 1.000 0.0270 d RD
H8WA H Uiso 0.3774(6) 0.9356(6) 0.1312(2) 1.000 0.0330 d RD
H8WB H Uiso 0.5130(5) 0.9865(4) 0.1535(5) 1.000 0.0330 d RD
H20A H Uiso 0.28510 0.84150 0.28510 1.000 0.0380 d GR
H20B H Uiso 0.24660 0.83370 0.22030 1.000 0.0380 d GR
H21A H Uiso -0.14760 1.01580 0.24700 1.000 0.0520 d GRD
H21B H Uiso -0.06310 1.02630 0.30180 1.000 0.0520 d GRD
H10A H Uiso 0.3835(6) 0.7010(7) 0.3609(3) 1.000 0.0510 d RD
H10B H Uiso 0.5596(5) 0.7004(12) 0.3379(7) 1.000 0.0510 d RD
H14W H Uiso 0.63960 0.76180 0.19720 1.000 0.0670 d G
H15A H Uiso 0.63290 0.68960 0.12160 1.000 0.0380 d G
H15B H Uiso 0.70420 0.59500 0.12940 1.000 0.0380 d G
H16A H Uiso 1.09820 0.74380 0.15280 1.000 0.0620 d G
H16B H Uiso 0.94200 0.75330 0.17700 1.000 0.0620 d G
H17A H Uiso 0.84150 0.47560 0.12400 1.000 0.0960 d G
H17B H Uiso 0.97700 0.49170 0.08710 1.000 0.0960 d G
H18A H Uiso -0.19800 1.34690 0.24000 1.000 0.0900 d G
H18B H Uiso -0.18270 1.30210 0.30150 1.000 0.0900 d G
H19A H Uiso 0.57740 1.18000 0.29090 1.000 0.0520 d G
H19B H Uiso 0.57370 1.19380 0.22310 1.000 0.0520 d G

loop_
_atom_type_symbol
_atom_type_description
_atom_type_scat_dispersion_real
_atom_type_scat_dispersion_imag
_atom_type_scat_source
C C 0.0033 0.0016 'International Tables Vol C Tables 4.2.6.8 and 6.1.1.4'
H H 0.0000 0.0000 'International Tables Vol C Tables 4.2.6.8 and 6.1.1.4'
Tb Tb -0.1723 4.1537 'International Tables Vol C Tables 4.2.6.8 and 6.1.1.4'
N N 0.0061 0.0033 'International Tables Vol C Tables 4.2.6.8 and 6.1.1.4'
O O 0.0106 0.0060 'International Tables Vol C Tables 4.2.6.8 and 6.1.1.4'

loop_
_geom_angle_atom_site_label_1
_geom_angle_atom_site_label_2
_geom_angle_atom_site_label_3
_geom_angle
_geom_angle_site_symmetry_1
_geom_angle_site_symmetry_3
_geom_angle_publ_flag
O1 Tb1 O5 81.1(4) . . yes
O1 Tb1 O7 79.5(4) . . yes
O1 Tb1 N1 62.9(4) . . yes
O1 Tb1 N5 73.6(4) . . yes
O1 Tb1 O9 80.7(4) . 1_655 yes
O1 Tb1 O10 131.5(4) . 1_655 yes
O1 Tb1 O11 144.4(4) . 2_775 yes
O1 Tb1 O4 123.0(4) . 2_865 yes
O5 Tb1 O7 127.7(4) . . yes
O5 Tb1 N1 80.3(4) . . yes
O5 Tb1 N5 64.9(4) . . yes
O5 Tb1 O9 148.8(4) . 1_655 yes
O5 Tb1 O10 146.5(4) . 1_655 yes
O5 Tb1 O11 80.4(4) . 2_775 yes
O4 Tb1 O5 81.9(4) 2_865 . yes
O7 Tb1 N1 129.4(4) . . yes
O7 Tb1 N5 63.1(4) . . yes
O7 Tb1 O9 72.9(4) . 1_655 yes
O7 Tb1 O10 74.4(3) . 1_655 yes
O7 Tb1 O11 88.3(4) . 2_775 yes
O4 Tb1 O7 147.6(4) 2_865 . yes
N1 Tb1 N5 127.7(4) . . yes
O9 Tb1 N1 68.8(4) 1_655 . yes
O10 Tb1 N1 105.5(4) 1_655 . yes
O11 Tb1 N1 141.7(4) 2_775 . yes
O4 Tb1 N1 60.7(4) 2_865 . yes
O9 Tb1 N5 132.1(5) 1_655 . yes
O10 Tb1 N5 125.2(4) 1_655 . yes
O11 Tb1 N5 71.0(4) 2_775 . yes
O4 Tb1 N5 140.9(5) 2_865 . yes
O9 Tb1 O10 52.9(4) 1_655 1_655 yes
O9 Tb1 O11 127.4(4) 1_655 2_775 yes
O4 Tb1 O9 87.1(4) 2_865 1_655 yes
O10 Tb1 O11 75.0(4) 1_655 2_775 yes
O4 Tb1 O10 73.2(4) 2_865 1_655 yes
O4 Tb1 O11 84.0(4) 2_865 2_775 yes
O1W Tb2 O2 77.5(3) . . yes
O1W Tb2 O2W 99.7(2) . . yes
O1W Tb2 O3 145.2(3) . . yes
O1W Tb2 O3W 87.87(15) . . yes
O1W Tb2 O4W 140.09(14) . . yes
O1W Tb2 O13 78.6(3) . . yes
O1W Tb2 O16 70.3(3) . 2_766 yes
O2 Tb2 O2W 72.1(4) . . yes
O2 Tb2 O3 69.4(4) . . yes
O2 Tb2 O3W 78.2(3) . . yes
O2 Tb2 O4W 139.4(3) . . yes
O2 Tb2 O13 143.6(4) . . yes
O2 Tb2 O16 126.0(4) . 2_766 yes
O2W Tb2 O3 80.3(3) . . yes
O2W Tb2 O3W 146.8(3) . . yes
O2W Tb2 O4W 84.0(3) . . yes
O2W Tb2 O13 139.4(4) . . yes
O2W Tb2 O16 72.1(4) . 2_766 yes
O3 Tb2 O3W 75.5(3) . . yes
O3 Tb2 O4W 74.7(3) . . yes
O3 Tb2 O13 123.6(4) . . yes
O3 Tb2 O16 139.4(4) . 2_766 yes
O3W Tb2 O4W 110.67(16) . . yes
O3W Tb2 O13 73.8(3) . . yes
O3W Tb2 O16 139.8(3) . 2_766 yes
O4W Tb2 O13 73.7(3) . . yes
O4W Tb2 O16 73.3(3) . 2_766 yes
O13 Tb2 O16 69.2(4) . 2_766 yes
O9W Tb3 O19 86.9(3) . . yes
O9W Tb3 O21 80.6(3) . . yes
O9W Tb3 N3 73.9(3) . . yes
O9W Tb3 O14 149.2(3) . 1_455 yes
O9W Tb3 O15 82.1(3) . 1_455 yes
O9W Tb3 O23 73.1(3) . 1_455 yes
O9W Tb3 O24 126.3(3) . 1_455 yes
O9W Tb3 N2 142.4(3) . 1_455 yes
O19 Tb3 O21 126.5(4) . . yes
O19 Tb3 N3 63.2(4) . . yes
O14 Tb3 O19 82.4(4) 1_455 . yes
O15 Tb3 O19 150.0(4) 1_455 . yes
O19 Tb3 O23 77.2(4) . 1_455 yes
O19 Tb3 O24 72.8(4) . 1_455 yes
O19 Tb3 N2 129.1(4) . 1_455 yes
O21 Tb3 N3 63.3(4) . . yes
O14 Tb3 O21 82.7(4) 1_455 . yes
O15 Tb3 O21 79.1(4) 1_455 . yes
O21 Tb3 O23 143.7(4) . 1_455 yes
O21 Tb3 O24 150.3(4) . 1_455 yes
O21 Tb3 N2 84.1(4) . 1_455 yes
O14 Tb3 N3 75.5(4) 1_455 . yes
O15 Tb3 N3 137.9(4) 1_455 . yes
O23 Tb3 N3 128.9(4) 1_455 . yes
O24 Tb3 N3 130.7(4) 1_455 . yes
N2 Tb3 N3 127.8(4) 1_455 . yes
O14 Tb3 O15 119.8(4) 1_455 1_455 yes
O14 Tb3 O23 131.4(3) 1_455 1_455 yes
O14 Tb3 O24 77.7(4) 1_455 1_455 yes
O14 Tb3 N2 60.1(4) 1_455 1_455 yes
O15 Tb3 O23 73.0(4) 1_455 1_455 yes
O15 Tb3 O24 91.5(4) 1_455 1_455 yes
O15 Tb3 N2 61.3(4) 1_455 1_455 yes
O23 Tb3 O24 54.3(4) 1_455 1_455 yes
O23 Tb3 N2 101.8(4) 1_455 1_455 yes
O24 Tb3 N2 66.9(4) 1_455 1_455 yes
O5W Tb4 O6W 65.24(16) . . yes
O5W Tb4 O7W 72.98(14) . . yes
O5W Tb4 O8W 69.97(16) . . yes
O5W Tb4 O17 82.3(3) . . yes
O5W Tb4 O20 136.45(16) . . yes
O5W Tb4 O20W 141.6(3) . . yes
O5W Tb4 O21W 132.9(4) . . yes
O5W Tb4 O8 84.5(3) . 1_455 yes
O6W Tb4 O7W 71.73(17) . . yes
O6W Tb4 O8W 119.03(15) . . yes
O6W Tb4 O17 139.3(3) . . yes
O6W Tb4 O20 113.34(15) . . yes
O6W Tb4 O20W 135.0(3) . . yes
O6W Tb4 O21W 67.9(4) . . yes
O6W Tb4 O8 65.8(3) . 1_455 yes
O7W Tb4 O8W 129.62(18) . . yes
O7W Tb4 O17 76.0(3) . . yes
O7W Tb4 O20 66.29(16) . . yes
O7W Tb4 O20W 138.3(4) . . yes
O7W Tb4 O21W 97.0(4) . . yes
O7W Tb4 O8 137.2(3) . 1_455 yes
O8W Tb4 O17 66.4(3) . . yes
O8W Tb4 O20 127.62(16) . . yes
O8W Tb4 O20W 71.8(3) . . yes
O8W Tb4 O21W 133.3(4) . . yes
O8 Tb4 O8W 70.9(3) 1_455 . yes
O17 Tb4 O20 73.8(3) . . yes
O17 Tb4 O20W 85.7(4) . . yes
O17 Tb4 O21W 141.1(5) . . yes
O8 Tb4 O17 137.2(4) 1_455 . yes
O20 Tb4 O20W 72.7(4) . . yes
O20 Tb4 O21W 68.6(4) . . yes
O8 Tb4 O20 136.9(3) 1_455 . yes
O20W Tb4 O21W 74.5(4) . . yes
O8 Tb4 O20W 80.0(4) 1_455 . yes
O8 Tb4 O21W 72.3(4) 1_455 . yes
Tb1 O1 C1 128.0(11) . . yes
Tb2 O2 C1 139.6(11) . . yes
Tb2 O3 C4 157.6(12) . . yes
Tb1 O4 C4 131.8(12) 2_865 . yes
Tb1 O5 C10 125.5(11) . . yes
Tb1 O7 C5 124.7(10) . . yes
Tb4 O8 C5 144.8(11) 1_655 . yes
Tb1 O9 C12 95.8(10) 1_455 . yes
Tb1 O10 C12 88.6(9) 1_455 . yes
Tb1 O11 C11 133.6(10) 2_775 . yes
Tb2 O13 C13 141.3(11) . . yes
Tb3 O14 C13 130.4(10) 1_655 . yes
Tb3 O15 C16 130.7(11) 1_655 . yes
Tb2 O16 C16 148.8(11) 2_766 . yes
Tb4 O17 C17 130.4(11) . . yes
Tb3 O19 C24 129.6(11) . . yes
Tb4 O20 C24 136.2(9) . . yes
Tb3 O21 C23 128.2(11) . . yes
Tb3 O23 C22 92.4(10) 1_655 . yes
Tb3 O24 C22 90.8(10) 1_655 . yes
Tb1 N1 C2 119.1(11) . . yes
Tb1 N1 C3 120.8(11) . 2_865 yes
C2 N1 C3 118.5(14) . 2_865 yes
H1WA O1W H1WB 104.9(9) . . no
Tb2 O1W H1WA 132.4(7) . . no
Tb2 O1W H1WB 120.8(7) . . no
Tb3 N2 C14 116.4(11) 1_655 . yes
C14 N2 C15 125.0(16) . . yes
Tb3 N2 C15 113.2(11) 1_655 . yes
H2WA O2W H2WB 106.2(11) . . no
Tb2 O2W H2WA 120.5(9) . . no
Tb2 O2W H2WB 129.0(11) . . no
Tb3 N3 C20 119.9(11) . . yes
Tb3 N3 C19 121.2(11) . . yes
C19 N3 C20 119.0(15) . . yes
Tb2 O3W H3WA 126.8(5) . . no
Tb2 O3W H3WB 123.8(8) . . no
H3WA O3W H3WB 105.1(9) . . no
C18 N4 C21 113.6(15) . . yes
Tb2 O4W H4WB 123.5(11) . . no
H4WA O4W H4WB 105.1(9) . . no
Tb2 O4W H4WA 115.7(5) . . no
Tb1 N5 C6 121.5(11) . . yes
C6 N5 C9 119.3(14) . . yes
Tb1 N5 C9 118.7(11) . . yes
Tb4 O5W H5WB 122.8(4) . . no
H5WA O5W H5WB 103.8(7) . . no
Tb4 O5W H5WA 116.2(6) . . no
C7 N6 C8 115.6(15) . . yes
Tb4 O6W H6WB 113.2(5) . . no
H6WA O6W H6WB 105.0(8) . . no
Tb4 O6W H6WA 123.6(8) . . no
H7WA O7W H7WB 104.4(10) . . no
Tb4 O7W H7WA 133.4(6) . . no
Tb4 O7W H7WB 115.4(6) . . no
H8WA O8W H8WB 105.1(8) . . no
Tb4 O8W H8WB 115.6(6) . . no
Tb4 O8W H8WA 99.8(5) . . no
Tb3 O9W H9WA 135.1(6) . . no
Tb3 O9W H9WB 121.2(4) . . no
H9WA O9W H9WB 103.6(8) . . no
Tb4 O20W H20A 109.00 . . no
Tb4 O20W H20B 109.00 . . no
H20A O20W H20B 110.00 . . no
Tb4 O21W H21A 144.00 . . no
H21A O21W H21B 110.00 . . no
Tb4 O21W H21B 95.00 . . no
O1 C1 C2 114.4(15) . . yes
O1 C1 O2 124.3(16) . . yes
O2 C1 C2 121.3(15) . . yes
N1 C2 C3 122.6(16) . . yes
C1 C2 C3 126.5(16) . . no
N1 C2 C1 110.9(14) . . yes
N1 C3 C4 108.4(14) 2_865 . yes
C2 C3 C4 132.8(16) . . no
N1 C3 C2 118.7(16) 2_865 . yes
O3 C4 C3 119.5(15) . . yes
O4 C4 C3 115.9(16) . . yes
O3 C4 O4 124.5(17) . . yes
O7 C5 C6 116.8(15) . . yes
O8 C5 C6 114.7(15) . . yes
O7 C5 O8 128.5(16) . . yes
N5 C6 C7 116.9(16) . . yes
C5 C6 C7 130.5(16) . . no
N5 C6 C5 112.4(14) . . yes
N6 C7 C11 111.7(14) . . yes
C6 C7 C11 122.1(15) . . no
N6 C7 C6 126.2(16) . . yes
N6 C8 C9 125.0(16) . . yes
C9 C8 C12 120.6(16) . . no
N6 C8 C12 114.2(15) . . yes
N5 C9 C8 116.8(16) . . yes
C8 C9 C10 133.6(16) . . no
N5 C9 C10 109.6(14) . . yes
O5 C10 C9 120.5(16) . . yes
O6 C10 C9 110.2(14) . . yes
O5 C10 O6 128.4(17) . . yes
O11 C11 C7 112.9(15) . . yes
O12 C11 C7 118.6(14) . . yes
O11 C11 O12 128.5(15) . . yes
O9 C12 C8 119.4(16) . . yes
O10 C12 C8 118.6(15) . . yes
O9 C12 O10 122.0(16) . . yes
O13 C13 O14 125.1(16) . . yes
O14 C13 C14 111.4(15) . . yes
O13 C13 C14 123.4(16) . . yes
N2 C14 C13 116.0(15) . . yes
C13 C14 C15 123.8(15) . 2_766 no
N2 C14 C15 119.5(16) . 2_766 yes
C14 C15 C16 129.4(16) 2_766 . no
N2 C15 C16 114.6(14) . . yes
N2 C15 C14 115.0(16) . 2_766 yes
O15 C16 C15 113.5(15) . . yes
O15 C16 O16 127.2(17) . . yes
O16 C16 C15 119.2(15) . . yes
O17 C17 C18 119.3(15) . . yes
O17 C17 O18 121.3(17) . . yes
O18 C17 C18 118.0(17) . . yes
N4 C18 C19 122.3(17) . . yes
C17 C18 C19 128.2(16) . . no
N4 C18 C17 109.5(15) . . yes
C18 C19 C24 124.6(16) . . no
N3 C19 C18 120.3(16) . . yes
N3 C19 C24 115.0(15) . . yes
C21 C20 C23 125.0(16) . . no
N3 C20 C23 114.1(15) . . yes
N3 C20 C21 120.9(16) . . yes
N4 C21 C22 112.2(15) . . yes
N4 C21 C20 123.7(16) . . yes
C20 C21 C22 124.1(17) . . no
O23 C22 C21 124.6(16) . . yes
O23 C22 O24 122.0(15) . . yes
O24 C22 C21 113.2(16) . . yes
O21 C23 C20 114.4(15) . . yes
O22 C23 C20 118.4(15) . . yes
O21 C23 O22 127.1(16) . . yes
O20 C24 C19 121.9(14) . . yes
O19 C24 O20 126.9(15) . . yes
O19 C24 C19 110.9(14) . . yes
H10A O10W H10B 103.5(11) . . no
H15A O15W H15B 110.00 . . no
H16A O16W H16B 109.00 . . no
H17A O17W H17B 109.00 . . no
H18A O18W H18B 110.00 . . no
H19A O19W H19B 110.00 . . no

loop_
_geom_bond_atom_site_label_1
_geom_bond_atom_site_label_2
_geom_bond_distance
_geom_bond_site_symmetry_2
_geom_bond_publ_flag
Tb1 O1 2.389(12) . yes
Tb1 O5 2.382(11) . yes
Tb1 O7 2.493(11) . yes
Tb1 N1 2.570(14) . yes
Tb1 N5 2.522(14) . yes
Tb1 O9 2.404(11) 1_655 yes
Tb1 O10 2.538(11) 1_655 yes
Tb1 O11 2.344(11) 2_775 yes
Tb1 O4 2.370(12) 2_865 yes
Tb2 O1W 2.407(4) . yes
Tb2 O2 2.429(12) . yes
Tb2 O2W 2.354(8) . yes
Tb2 O3 2.327(12) . yes
Tb2 O3W 2.329(4) . yes
Tb2 O4W 2.423(6) . yes
Tb2 O13 2.375(12) . yes
Tb2 O16 2.345(12) 2_766 yes
Tb3 O9W 2.395(6) . yes
Tb3 O19 2.396(12) . yes
Tb3 O21 2.391(11) . yes
Tb3 N3 2.513(14) . yes
Tb3 O14 2.458(10) 1_455 yes
Tb3 O15 2.415(12) 1_455 yes
Tb3 O23 2.491(12) 1_455 yes
Tb3 O24 2.493(11) 1_455 yes
Tb3 N2 2.712(14) 1_455 yes
Tb4 O5W 2.535(4) . yes
Tb4 O6W 2.500(6) . yes
Tb4 O7W 2.497(4) . yes
Tb4 O8W 2.481(5) . yes
Tb4 O17 2.373(13) . yes
Tb4 O20 2.542(8) . yes
Tb4 O20W 2.378(13) . yes
Tb4 O21W 2.374(14) . yes
Tb4 O8 2.451(12) 1_455 yes
O1 C1 1.26(2) . yes
O2 C1 1.22(2) . yes
O3 C4 1.25(2) . yes
O4 C4 1.21(2) . yes
O5 C10 1.24(2) . yes
O6 C10 1.27(2) . yes
O7 C5 1.24(2) . yes
O8 C5 1.23(2) . yes
O9 C12 1.24(2) . yes
O10 C12 1.28(2) . yes
O11 C11 1.28(2) . yes
O12 C11 1.27(2) . yes
O13 C13 1.22(2) . yes
O14 C13 1.26(2) . yes
O15 C16 1.24(2) . yes
O16 C16 1.23(2) . yes
O17 C17 1.34(2) . yes
O18 C17 1.25(2) . yes
O19 C24 1.28(2) . yes
O20 C24 1.217(19) . yes
O21 C23 1.24(2) . yes
O22 C23 1.21(2) . yes
O23 C22 1.27(2) . yes
O24 C22 1.33(2) . yes
N1 C2 1.36(2) . yes
N1 C3 1.38(2) 2_865 yes
O1W H1WB 0.974(6) . no
O1W H1WA 0.979(6) . no
N2 C15 1.32(2) . yes
N2 C14 1.23(2) . yes
O2W H2WB 0.959(13) . no
O2W H2WA 0.976(7) . no
N3 C20 1.33(2) . yes
N3 C19 1.32(2) . yes
O3W H3WB 0.975(6) . no
O3W H3WA 0.975(6) . no
N4 C21 1.37(2) . yes
N4 C18 1.37(2) . yes
O4W H4WA 0.975(8) . no
O4W H4WB 0.975(6) . no
N5 C9 1.44(2) . yes
N5 C6 1.35(2) . yes
O5W H5WB 0.987(6) . no
O5W H5WA 0.976(7) . no
N6 C8 1.33(2) . yes
N6 C7 1.32(2) . yes
O6W H6WB 0.975(8) . no
O6W H6WA 0.978(7) . no
O7W H7WA 0.981(7) . no
O7W H7WB 0.979(6) . no
O8W H8WB 0.975(7) . no
O8W H8WA 0.976(6) . no
O9W H9WB 0.988(7) . no
O9W H9WA 0.986(8) . no
O20W H20A 0.8500 . no
O20W H20B 0.8500 . no
O21W H21B 0.8500 . no
O21W H21A 0.8500 . no
C1 C2 1.54(2) . no
C2 C3 1.39(2) . no
C3 C4 1.52(3) . no
C5 C6 1.54(2) . no
C6 C7 1.38(2) . no
C7 C11 1.55(2) . no
C8 C12 1.50(2) . no
C8 C9 1.35(2) . no
C9 C10 1.51(3) . no
C13 C14 1.56(3) . no
C14 C15 1.45(2) 2_766 no
C15 C16 1.53(3) . no
C17 C18 1.54(3) . no
C18 C19 1.39(2) . no
C19 C24 1.56(2) . no
C20 C21 1.34(2) . no
C20 C23 1.52(2) . no
C21 C22 1.49(3) . no
O10W H10A 0.984(9) . no
O10W H10B 0.988(10) . no
O14W H14W 0.8500 . no
O15W H15A 0.8500 . no
O15W H15B 0.8500 . no
O16W H16A 0.8400 . no
O16W H16B 0.8500 . no
O17W H17A 0.8400 . no
O17W H17B 0.8500 . no
O18W H18A 0.8500 . no
O18W H18B 0.8500 . no
O19W H19A 0.8500 . no
O19W H19B 0.8500 . no

loop_
_geom_hbond_atom_site_label_D
_geom_hbond_atom_site_label_H
_geom_hbond_atom_site_label_A
_geom_hbond_distance_DH
_geom_hbond_distance_HA
_geom_hbond_distance_DA
_geom_hbond_angle_DHA
_geom_hbond_site_symmetry_A
O9W H9WA O18 0.985(5) 1.862(10) 2.802(11) 158.4(8) 2_676
O1W H1WA O12W 0.978(4) 1.784(10) 2.762(10) 178.3(7) 1_645
O1W H1WB O16W 0.976(3) 1.714(12) 2.658(12) 161.9(8) .
O2W H2WA O18W 0.975(4) 1.862(18) 2.791(17) 158.3(10) 1_645
O2W H2WB O6 0.959(12) 1.699(8) 2.627(12) 161.7(12) 2_765
O3W H3WB O15W 0.975(4) 1.780(15) 2.694(13) 154.7(12) 1_655
O4W H4WA O19W 0.975(4) 1.701(11) 2.641(12) 160.8(9) 1_645
O4W H4WB O22 0.975(4) 1.705(11) 2.621(10) 154.9(14) 2_766
O5W H5WA O10 0.977(4) 1.922(11) 2.730(10) 138.4(7) 2_675
O6W H6WA O11 0.977(4) 1.833(11) 2.805(11) 172.7(9) 1_455
O6W H6WB O18W 0.975(4) 1.690(13) 2.627(13) 160.0(9) .
O8W H8WB O12 0.975(5) 1.904(11) 2.757(11) 144.6(9) .
O20W H20A O10W 0.85 2.17 2.940(13) 149.9 .
O21W H21A O12 0.85 2.03 2.822(17) 154.8 1_455
O21W H21B O20 0.85 2.25 2.773(16) 120.2 .
O15W H15A O9 0.85 2.22 2.797(18) 125.3 .
O15W H15B O17W 0.85 1.90 2.75(2) 170.6 .
O10W H10A O14 0.985(5) 1.855(9) 2.829(10) 169.0(7) 1_455
O10W H10B O12W 0.988(5) 1.874(9) 2.861(9) 177.3(16) 1_645
O16W H16A O1 0.84 1.93 2.761(17) 167.4 .
O16W H16B O14W 0.85 2.06 2.77(2) 139.8 .
O19W H19A O18 0.85 1.97 2.809(19) 172.4 .
O17W H17A O5 0.85 2.70 2.84(2) 90.4 2_765
O18W H18B O15 0.85 2.27 2.83(2) 123.6 2_676
O14W H14W O15W 0.85 2.18 2.88(2) 139.8 .

loop_
_geom_torsion_atom_site_label_1
_geom_torsion_atom_site_label_2
_geom_torsion_atom_site_label_3
_geom_torsion_atom_site_label_4
_geom_torsion
_geom_torsion_site_symmetry_1
_geom_torsion_site_symmetry_4
C1 C2 C3 C4 -2(3) . .
C1 C2 C3 N1 173.7(16) . 2_865
C1 C2 N1 C3 -173.8(15) . 2_865
C2 C3 C4 O3 -16(3) . .
C2 C3 C4 O4 166.4(19) . .
C3 C2 N1 C3 6(3) . 2_865
C5 C6 C7 C11 6(3) . .
C5 C6 C7 N6 -170.1(18) . .
C5 C6 N5 C9 175.0(15) . .
C6 C7 C11 O11 66(2) . .
C6 C7 C11 O12 -116(2) . .
C6 C7 N6 C8 -5(3) . .
C7 C6 N5 C9 -1(2) . .
C8 C9 C10 O5 -179(2) . .
C8 C9 C10 O6 12(3) . .
C8 C9 N5 C6 -2(2) . .
C9 C8 C12 O9 81(2) . .
C9 C8 C12 O10 -101(2) . .
C9 C8 N6 C7 2(3) . .
C10 C9 N5 C6 178.2(16) . .
C11 C7 N6 C8 177.8(15) . .
C12 C8 C9 C10 6(3) . .
C12 C8 C9 N5 -174.0(16) . .
C12 C8 N6 C7 177.7(16) . .
C13 C14 N2 C15 -179.8(15) . .
C14 C15 C16 O15 -168.1(16) 2_766 .
C14 C15 C16 O16 14(3) 2_766 .
C14 C15 N2 C14 8(3) 2_766 .
C15 C14 N2 C15 -9(3) 2_766 .
C16 C15 N2 C14 177.9(16) . .
C17 C18 C19 C24 -4(3) . .
C17 C18 C19 N3 178.0(17) . .
C17 C18 N4 C21 -174.6(15) . .
C18 C19 C24 O20 -2(3) . .
C18 C19 C24 O19 -176.5(17) . .
C18 C19 N3 C20 -4(3) . .
C19 C18 N4 C21 4(3) . .
C20 C21 C22 O23 -93(2) . .
C20 C21 C22 O24 92(2) . .
C20 C21 N4 C18 -4(3) . .
C21 C20 C23 O21 178.1(18) . .
C21 C20 C23 O22 0(3) . .
C21 C20 N3 C19 3(3) . .
C22 C21 N4 C18 176.6(15) . .
C23 C20 C21 C22 0(3) . .
C23 C20 C21 N4 -178.9(17) . .
C23 C20 N3 C19 -177.0(16) . .
C24 C19 N3 C20 178.0(15) . .
N2 C15 C16 O15 24(2) . .
N2 C15 C16 O16 -153.6(15) . .
N3 C19 C24 O20 176.1(16) . .
N3 C19 C24 O19 2(2) . .
N3 C20 C21 C22 -179.9(17) . .
N3 C20 C21 N4 1(3) . .
N3 C20 C23 O21 -2(2) . .
N3 C20 C23 O22 179.9(16) . .
N5 C6 C7 C11 -178.9(16) . .
N5 C6 C7 N6 5(3) . .
N5 C9 C10 O5 1(2) . .
N5 C9 C10 O6 -168.6(14) . .
N6 C7 C11 O11 -116.8(17) . .
N6 C7 C11 O12 61(2) . .
N6 C8 C9 C10 -179.0(19) . .
N6 C8 C9 N5 1(3) . .
N6 C8 C12 O9 -95(2) . .
N6 C8 C12 O10 84(2) . .
N4 C18 C19 C24 178.4(17) . .
N4 C18 C19 N3 0(3) . .
N4 C21 C22 O23 86(2) . .
N4 C21 C22 O24 -89.3(19) . .
O1 C1 C2 C3 156.4(18) . .
O1 C1 C2 N1 -24(2) . .
O2 C1 C2 C3 -23(3) . .
O2 C1 C2 N1 156.7(16) . .
N1 C2 C3 C4 178.7(17) . .
N1 C2 C3 N1 -6(3) . 2_865
N1 C3 C4 O3 168.4(15) 2_865 .
N1 C3 C4 O4 -10(2) 2_865 .
O7 C5 C6 C7 -171.8(18) . .
O7 C5 C6 N5 13(2) . .
O8 C5 C6 C7 8(3) . .
O8 C5 C6 N5 -167.4(15) . .
O13 C13 C14 C15 -17(3) . 2_766
O13 C13 C14 N2 154.0(17) . .
O14 C13 C14 C15 168.1(15) . 2_766
O14 C13 C14 N2 -21(2) . .
O17 C17 C18 C19 -59(3) . .
O17 C17 C18 N4 118.7(17) . .
O18 C17 C18 C19 134(2) . .
O18 C17 C18 N4 -48(2) . .
